data_1565761
loop_
_publ_author_name
'Mlowe, Sixberth'
'Shombe, Ginena B.'
'Akerman, Matthew P.'
'Mubofu, Egid B.'
'O'Brien, Paul'
'Mashazi, Philani'
'Nyokong, Tebello'
'Revaprasadu, Neerish'

_publ_section_title
;
 Morphological influence of deposition routes on lead sulfide thin films
;
_journal_name_full 'Inorganica Chimica Acta'
_journal_page_first 119116
_journal_paper_doi 10.1016/j.ica.2019.119116
_journal_volume 498
_journal_year 2019
_chemical_formula_moiety 'C12 H20 N2 Pb S4'
_chemical_formula_sum 'C12 H20 N2 Pb S4'
_chemical_formula_weight 527.73
_space_group_crystal_system orthorhombic
_space_group_IT_number 33
_space_group_name_Hall 'P -2ac -2n'
_space_group_name_H-M_alt 'P n 21 a'
_atom_sites_solution_hydrogens geom
_audit_creation_method SHELXL-2014/7
_cell_angle_alpha 90
_cell_angle_beta 90
_cell_angle_gamma 90
_cell_formula_units_Z 4
_cell_length_a 16.086(3)
_cell_length_b 22.565(4)
_cell_length_c 4.4482(7)
_cell_measurement_reflns_used 3573
_cell_measurement_temperature 102(2)
_cell_measurement_theta_max 28.2
_cell_measurement_theta_min 1.8
_cell_volume 1614.6(5)
_computing_cell_refinement 'SAINT-Plus (Bruker, 2012)'
_computing_data_collection 'APEX2 (Bruker, 2012)'
_computing_data_reduction 'SAINT-Plus (Bruker, 2012)'
_computing_molecular_graphics 'WinGX (Farrugia, 2012)'
_computing_structure_refinement 'SHELXL-2014/7 (Sheldrick, 2014)'
_computing_structure_solution 'SHELXL-2014/7 (Sheldrick, 2014)'
_diffrn_ambient_temperature 102(2)
_diffrn_measured_fraction_theta_full 0.998
_diffrn_measured_fraction_theta_max 0.997
_diffrn_measurement_device_type 'Bruker APEXII CCD'
_diffrn_measurement_method '\w and \f-scans'
_diffrn_radiation_monochromator graphite
_diffrn_radiation_source 'Incoatec microsource'
_diffrn_radiation_type MoK\a
_diffrn_radiation_wavelength 0.71073
_diffrn_reflns_av_R_equivalents 0.0266
_diffrn_reflns_av_unetI/netI 0.0435
_diffrn_reflns_Laue_measured_fraction_full 0.998
_diffrn_reflns_Laue_measured_fraction_max 0.997
_diffrn_reflns_limit_h_max 21
_diffrn_reflns_limit_h_min -21
_diffrn_reflns_limit_k_max 29
_diffrn_reflns_limit_k_min -29
_diffrn_reflns_limit_l_max 5
_diffrn_reflns_limit_l_min -5
_diffrn_reflns_number 12885
_diffrn_reflns_point_group_measured_fraction_full 0.999
_diffrn_reflns_point_group_measured_fraction_max 0.997
_diffrn_reflns_theta_full 25.242
_diffrn_reflns_theta_max 28.240
_diffrn_reflns_theta_min 1.805
_exptl_absorpt_coefficient_mu 10.955
_exptl_absorpt_correction_T_max 0.7457
_exptl_absorpt_correction_T_min 0.3681
_exptl_absorpt_correction_type multi-scan
_exptl_absorpt_process_details 'SADAB, Bruker, 2014'
_exptl_crystal_colour colourless
_exptl_crystal_density_diffrn 2.171
_exptl_crystal_description needle
_exptl_crystal_F_000 1008
_exptl_crystal_size_max 0.600
_exptl_crystal_size_mid 0.160
_exptl_crystal_size_min 0.120
_refine_diff_density_max 1.400
_refine_diff_density_min -0.754
_refine_diff_density_rms 0.111
_refine_ls_abs_structure_details
;
 Refined as an inversion twin.
;
_refine_ls_abs_structure_Flack 0.048(7)
_refine_ls_extinction_coef .
_refine_ls_extinction_method none
_refine_ls_goodness_of_fit_ref 0.909
_refine_ls_hydrogen_treatment constr
_refine_ls_matrix_type full
_refine_ls_number_parameters 173
_refine_ls_number_reflns 3822
_refine_ls_number_restraints 1
_refine_ls_restrained_S_all 0.909
_refine_ls_R_factor_all 0.0226
_refine_ls_R_factor_gt 0.0202
_refine_ls_shift/su_max 0.001
_refine_ls_shift/su_mean 0.000
_refine_ls_structure_factor_coef Fsqd
_refine_ls_weighting_details 'w=1/[\s^2^(Fo^2^)] where P=(Fo^2^+2Fc^2^)/3'
_refine_ls_weighting_scheme calc
_refine_ls_wR_factor_gt 0.0420
_refine_ls_wR_factor_ref 0.0427
_reflns_Friedel_coverage 0.953
_reflns_Friedel_fraction_full 0.999
_reflns_Friedel_fraction_max 0.997
_reflns_number_gt 3573
_reflns_number_total 3822
_reflns_threshold_expression 'I > 2\s(I)'
_cod_data_source_file ICA-2019-498-119116.cif
_cod_data_source_block 1
_cod_original_cell_volume 1614.6(4)
_cod_database_code 1565761
_shelx_shelxl_version_number 2014/7
_shelx_space_group_comment
;
The symmetry employed for this shelxl refinement is uniquely defined
by the following loop, which should always be used as a source of
symmetry information in preference to the above space-group names.
They are only intended as comments.
;
_shelx_estimated_absorpt_t_min 0.058
_shelx_estimated_absorpt_t_max 0.353

loop_
_space_group_symop_operation_xyz
'x, y, z'
'-x, y+1/2, -z'
'-x+1/2, y+1/2, z+1/2'
'x+1/2, y, -z+1/2'

loop_
_atom_site_label
_atom_site_type_symbol
_atom_site_fract_x
_atom_site_fract_y
_atom_site_fract_z
_atom_site_U_iso_or_equiv
_atom_site_adp_type
_atom_site_occupancy
_atom_site_site_symmetry_order
_atom_site_calc_flag
_atom_site_refinement_flags_posn
_atom_site_refinement_flags_adp
_atom_site_refinement_flags_occupancy
_atom_site_disorder_assembly
_atom_site_disorder_group
Pb1 Pb 0.36562(2) 0.72116(3) 0.51677(3) 0.01309(6) Uani 1 1 d . . . . .
S3 S 0.49611(7) 0.71443(6) 0.1280(3) 0.0113(3) Uani 1 1 d . . . . .
S2 S 0.23470(7) 0.72924(6) 0.1323(3) 0.0117(3) Uani 1 1 d . . . . .
S4 S 0.39129(8) 0.60793(6) 0.2234(3) 0.0176(3) Uani 1 1 d . . . . .
S1 S 0.34007(8) 0.83522(6) 0.2361(4) 0.0173(3) Uani 1 1 d . . . . .
C12 C 0.5230(3) 0.5447(2) -0.1520(13) 0.0149(11) Uani 1 1 d . . . . .
H12A H 0.5111 0.5422 -0.3700 0.018 Uiso 1 1 calc R U . . .
H12B H 0.4742 0.5291 -0.0421 0.018 Uiso 1 1 calc R U . . .
N1 N 0.1955(3) 0.83705(19) -0.0619(10) 0.0121(9) Uani 1 1 d . . . . .
C6 C 0.1196(3) 0.8115(3) -0.1920(15) 0.0128(13) Uani 1 1 d . . . . .
H6A H 0.1129 0.7701 -0.1220 0.015 Uiso 1 1 calc R U . . .
H6B H 0.1241 0.8111 -0.4139 0.015 Uiso 1 1 calc R U . . .
N2 N 0.5366(3) 0.60699(18) -0.0681(10) 0.0125(9) Uani 1 1 d . . . . .
C7 C 0.4800(3) 0.6387(2) 0.0808(12) 0.0110(10) Uani 1 1 d . . . . .
C2 C 0.2097(3) 0.8993(2) -0.1455(14) 0.0156(12) Uani 1 1 d . . . . .
H2A H 0.2180 0.9023 -0.3655 0.019 Uiso 1 1 calc R U . . .
H2B H 0.2606 0.9140 -0.0453 0.019 Uiso 1 1 calc R U . . .
C5 C 0.0435(3) 0.8483(2) -0.0975(12) 0.0125(11) Uani 1 1 d . . . . .
H5A H -0.0066 0.8326 -0.1997 0.015 Uiso 1 1 calc R U . . .
H5B H 0.0350 0.8442 0.1220 0.015 Uiso 1 1 calc R U . . .
C3 C 0.1358(3) 0.9375(3) -0.0529(14) 0.0166(13) Uani 1 1 d . . . . .
H3A H 0.1441 0.9783 -0.1285 0.020 Uiso 1 1 calc R U . . .
H3B H 0.1329 0.9393 0.1692 0.020 Uiso 1 1 calc R U . . .
C4 C 0.0538(3) 0.9132(2) -0.1752(13) 0.0160(12) Uani 1 1 d . . . . .
H4A H 0.0070 0.9361 -0.0892 0.019 Uiso 1 1 calc R U . . .
H4B H 0.0525 0.9181 -0.3963 0.019 Uiso 1 1 calc R U . . .
C1 C 0.2516(3) 0.8044(2) 0.0882(11) 0.0103(10) Uani 1 1 d . . . . .
C11 C 0.5994(4) 0.5069(2) -0.0782(13) 0.0183(12) Uani 1 1 d . . . . .
H11A H 0.6060 0.5045 0.1428 0.022 Uiso 1 1 calc R U . . .
H11B H 0.5908 0.4662 -0.1552 0.022 Uiso 1 1 calc R U . . .
C10 C 0.6783(3) 0.5324(2) -0.2151(14) 0.0168(12) Uani 1 1 d . . . . .
H10A H 0.6756 0.5292 -0.4369 0.020 Uiso 1 1 calc R U . . .
H10B H 0.7270 0.5094 -0.1449 0.020 Uiso 1 1 calc R U . . .
C9 C 0.6884(3) 0.5971(2) -0.1254(12) 0.0156(11) Uani 1 1 d . . . . .
H9A H 0.6986 0.5996 0.0938 0.019 Uiso 1 1 calc R U . . .
H9B H 0.7373 0.6140 -0.2298 0.019 Uiso 1 1 calc R U . . .
C8 C 0.6122(3) 0.6332(3) -0.2035(14) 0.0113(12) Uani 1 1 d . . . . .
H8A H 0.6194 0.6742 -0.1291 0.014 Uiso 1 1 calc R U . . .
H8B H 0.6058 0.6348 -0.4247 0.014 Uiso 1 1 calc R U . . .

loop_
_atom_site_aniso_label
_atom_site_aniso_U_11
_atom_site_aniso_U_22
_atom_site_aniso_U_33
_atom_site_aniso_U_23
_atom_site_aniso_U_13
_atom_site_aniso_U_12
Pb1 0.00882(10) 0.01936(10) 0.01109(9) 0.00128(15) -0.00021(7) 0.00359(13)
S3 0.0089(6) 0.0072(7) 0.0177(6) 0.0008(6) 0.0010(4) -0.0008(5)
S2 0.0107(6) 0.0063(7) 0.0182(6) 0.0012(5) -0.0027(5) 0.0003(5)
S4 0.0096(6) 0.0103(7) 0.0328(9) 0.0046(6) 0.0039(7) -0.0011(6)
S1 0.0094(6) 0.0112(7) 0.0315(8) -0.0041(6) -0.0081(7) 0.0000(6)
C12 0.010(3) 0.008(3) 0.027(3) -0.003(2) -0.001(2) -0.002(2)
N1 0.008(2) 0.009(2) 0.019(2) 0.0011(18) -0.0038(18) 0.0004(18)
C6 0.006(3) 0.013(3) 0.019(3) -0.004(2) -0.005(2) -0.0002(19)
N2 0.009(2) 0.009(2) 0.020(2) 0.0007(18) 0.0018(18) 0.0022(18)
C7 0.008(3) 0.011(3) 0.014(3) 0.002(2) -0.001(2) 0.003(2)
C2 0.009(3) 0.008(3) 0.029(3) 0.000(2) -0.001(2) -0.002(2)
C5 0.007(3) 0.014(3) 0.016(3) 0.002(2) -0.002(2) 0.000(2)
C3 0.017(3) 0.009(3) 0.024(3) 0.001(2) -0.002(2) 0.003(2)
C4 0.011(3) 0.014(3) 0.023(3) 0.000(2) 0.001(2) 0.008(2)
C1 0.008(2) 0.009(3) 0.014(3) -0.0020(19) 0.001(2) 0.004(2)
C11 0.019(3) 0.010(3) 0.026(3) -0.002(2) -0.004(3) -0.001(2)
C10 0.009(3) 0.015(3) 0.027(3) 0.001(2) -0.001(2) 0.005(2)
C9 0.009(3) 0.019(3) 0.018(3) 0.004(2) 0.001(2) -0.003(2)
C8 0.007(3) 0.008(3) 0.018(3) 0.003(2) 0.004(2) -0.002(2)

loop_
_atom_type_symbol
_atom_type_description
_atom_type_scat_dispersion_real
_atom_type_scat_dispersion_imag
_atom_type_scat_source
C C 0.0033 0.0016 'International Tables Vol C Tables 4.2.6.8 and 6.1.1.4'
H H 0.0000 0.0000 'International Tables Vol C Tables 4.2.6.8 and 6.1.1.4'
N N 0.0061 0.0033 'International Tables Vol C Tables 4.2.6.8 and 6.1.1.4'
S S 0.1246 0.1234 'International Tables Vol C Tables 4.2.6.8 and 6.1.1.4'
Pb Pb -3.3944 10.1111 'International Tables Vol C Tables 4.2.6.8 and 6.1.1.4'

loop_
_geom_angle_atom_site_label_1
_geom_angle_atom_site_label_2
_geom_angle_atom_site_label_3
_geom_angle
_geom_angle_site_symmetry_1
_geom_angle_site_symmetry_3
S2 Pb1 S3 101.61(4) . .
S2 Pb1 S1 63.79(4) . .
S3 Pb1 S1 83.40(4) . .
S2 Pb1 S4 83.47(4) . .
S3 Pb1 S4 63.59(4) . .
S1 Pb1 S4 127.65(4) . .
C7 S3 Pb1 90.96(18) . .
C1 S2 Pb1 90.85(17) . .
C7 S4 Pb1 85.85(18) . .
C1 S1 Pb1 85.58(17) . .
N2 C12 C11 111.0(4) . .
N2 C12 H12A 109.4 . .
C11 C12 H12A 109.4 . .
N2 C12 H12B 109.4 . .
C11 C12 H12B 109.4 . .
H12A C12 H12B 108.0 . .
C1 N1 C6 122.7(4) . .
C1 N1 C2 123.0(4) . .
C6 N1 C2 113.8(4) . .
N1 C6 C5 110.1(5) . .
N1 C6 H6A 109.6 . .
C5 C6 H6A 109.6 . .
N1 C6 H6B 109.6 . .
C5 C6 H6B 109.6 . .
H6A C6 H6B 108.2 . .
C7 N2 C12 122.5(4) . .
C7 N2 C8 123.2(4) . .
C12 N2 C8 113.6(4) . .
N2 C7 S4 122.4(4) . .
N2 C7 S3 119.0(4) . .
S4 C7 S3 118.6(3) . .
N1 C2 C3 110.5(4) . .
N1 C2 H2A 109.5 . .
C3 C2 H2A 109.5 . .
N1 C2 H2B 109.5 . .
C3 C2 H2B 109.5 . .
H2A C2 H2B 108.1 . .
C4 C5 C6 111.8(5) . .
C4 C5 H5A 109.2 . .
C6 C5 H5A 109.2 . .
C4 C5 H5B 109.2 . .
C6 C5 H5B 109.2 . .
H5A C5 H5B 107.9 . .
C2 C3 C4 111.9(5) . .
C2 C3 H3A 109.2 . .
C4 C3 H3A 109.2 . .
C2 C3 H3B 109.2 . .
C4 C3 H3B 109.2 . .
H3A C3 H3B 107.9 . .
C5 C4 C3 111.1(4) . .
C5 C4 H4A 109.4 . .
C3 C4 H4A 109.4 . .
C5 C4 H4B 109.4 . .
C3 C4 H4B 109.4 . .
H4A C4 H4B 108.0 . .
N1 C1 S1 121.8(4) . .
N1 C1 S2 119.2(4) . .
S1 C1 S2 119.0(3) . .
C10 C11 C12 111.9(4) . .
C10 C11 H11A 109.2 . .
C12 C11 H11A 109.2 . .
C10 C11 H11B 109.2 . .
C12 C11 H11B 109.2 . .
H11A C11 H11B 107.9 . .
C11 C10 C9 110.3(4) . .
C11 C10 H10A 109.6 . .
C9 C10 H10A 109.6 . .
C11 C10 H10B 109.6 . .
C9 C10 H10B 109.6 . .
H10A C10 H10B 108.1 . .
C8 C9 C10 111.7(4) . .
C8 C9 H9A 109.3 . .
C10 C9 H9A 109.3 . .
C8 C9 H9B 109.3 . .
C10 C9 H9B 109.3 . .
H9A C9 H9B 107.9 . .
N2 C8 C9 110.9(5) . .
N2 C8 H8A 109.5 . .
C9 C8 H8A 109.5 . .
N2 C8 H8B 109.5 . .
C9 C8 H8B 109.5 . .
H8A C8 H8B 108.0 . .

loop_
_geom_bond_atom_site_label_1
_geom_bond_atom_site_label_2
_geom_bond_distance
_geom_bond_site_symmetry_2
Pb1 S2 2.7192(13) .
Pb1 S3 2.7237(12) .
Pb1 S1 2.8899(16) .
Pb1 S4 2.8984(16) .
S3 C7 1.740(5) .
S2 C1 1.730(5) .
S4 C7 1.710(5) .
S1 C1 1.714(5) .
C12 N2 1.471(6) .
C12 C11 1.532(7) .
C12 H12A 0.9900 .
C12 H12B 0.9900 .
N1 C1 1.343(6) .
N1 C6 1.469(6) .
N1 C2 1.471(6) .
C6 C5 1.537(7) .
C6 H6A 0.9900 .
C6 H6B 0.9900 .
N2 C7 1.335(6) .
N2 C8 1.480(6) .
C2 C3 1.525(7) .
C2 H2A 0.9900 .
C2 H2B 0.9900 .
C5 C4 1.515(6) .
C5 H5A 0.9900 .
C5 H5B 0.9900 .
C3 C4 1.528(7) .
C3 H3A 0.9900 .
C3 H3B 0.9900 .
C4 H4A 0.9900 .
C4 H4B 0.9900 .
C11 C10 1.520(8) .
C11 H11A 0.9900 .
C11 H11B 0.9900 .
C10 C9 1.524(7) .
C10 H10A 0.9900 .
C10 H10B 0.9900 .
C9 C8 1.511(7) .
C9 H9A 0.9900 .
C9 H9B 0.9900 .
C8 H8A 0.9900 .
C8 H8B 0.9900 .

loop_
_geom_torsion_atom_site_label_1
_geom_torsion_atom_site_label_2
_geom_torsion_atom_site_label_3
_geom_torsion_atom_site_label_4
_geom_torsion
_geom_torsion_site_symmetry_1
_geom_torsion_site_symmetry_2
_geom_torsion_site_symmetry_3
_geom_torsion_site_symmetry_4
C1 N1 C6 C5 130.1(5) . . . .
C2 N1 C6 C5 -57.5(6) . . . .
C11 C12 N2 C7 -134.0(5) . . . .
C11 C12 N2 C8 54.8(6) . . . .
C12 N2 C7 S4 7.2(7) . . . .
C8 N2 C7 S4 177.6(4) . . . .
C12 N2 C7 S3 -171.9(4) . . . .
C8 N2 C7 S3 -1.6(7) . . . .
Pb1 S4 C7 N2 171.3(4) . . . .
Pb1 S4 C7 S3 -9.6(3) . . . .
Pb1 S3 C7 N2 -170.7(4) . . . .
Pb1 S3 C7 S4 10.2(3) . . . .
C1 N1 C2 C3 -130.3(5) . . . .
C6 N1 C2 C3 57.4(6) . . . .
N1 C6 C5 C4 54.3(6) . . . .
N1 C2 C3 C4 -53.4(6) . . . .
C6 C5 C4 C3 -52.2(6) . . . .
C2 C3 C4 C5 51.9(7) . . . .
C6 N1 C1 S1 179.6(4) . . . .
C2 N1 C1 S1 8.0(7) . . . .
C6 N1 C1 S2 0.0(7) . . . .
C2 N1 C1 S2 -171.6(4) . . . .
Pb1 S1 C1 N1 172.0(4) . . . .
Pb1 S1 C1 S2 -8.3(3) . . . .
Pb1 S2 C1 N1 -171.5(4) . . . .
Pb1 S2 C1 S1 8.8(3) . . . .
N2 C12 C11 C10 -53.3(6) . . . .
C12 C11 C10 C9 53.2(6) . . . .
C11 C10 C9 C8 -54.3(6) . . . .
C7 N2 C8 C9 132.9(5) . . . .
C12 N2 C8 C9 -56.0(6) . . . .
C10 C9 C8 N2 55.1(6) . . . .
